data_7203125
loop_
_publ_author_name
'Imakubo, Tatsuro'
'Shirahata, Takashi'
'Herv\'e, Katel'
'Ouahab, Lahc\`ene'

_publ_section_title
;
 Supramolecular organic conductors based on diiodo-TTFs and spherical
 halide ion X--(X = Cl, Br)
;
_journal_issue 2
_journal_name_full 'Journal of Materials Chemistry'
_journal_page_first 162
_journal_paper_doi 10.1039/b512036e
_journal_volume 16
_journal_year 2006
_chemical_formula_sum 'C16 H8 Br I4 O4 S4 Se4'
_chemical_formula_weight 1295.81
_chemical_name_systematic
;
?
;
_space_group_IT_number 2
_symmetry_cell_setting triclinic
_symmetry_space_group_name_Hall '-P 1'
_symmetry_space_group_name_H-M 'P -1'
_atom_sites_solution_hydrogens geom
_atom_sites_solution_primary direct
_atom_sites_solution_secondary difmap
_audit_creation_method SHELXL-97
_cell_angle_alpha 90.866(7)
_cell_angle_beta 100.943(6)
_cell_angle_gamma 105.857(6)
_cell_formula_units_Z 2
_cell_length_a 7.709(2)
_cell_length_b 13.546(4)
_cell_length_c 14.219(4)
_cell_measurement_reflns_used 1641
_cell_measurement_temperature 293
_cell_measurement_theta_max 25.95
_cell_measurement_theta_min 2.80
_cell_volume 1398.8(7)
_computing_cell_refinement 'Bruker SMART'
_computing_data_collection 'Bruker SMART'
_computing_data_reduction 'Bruker SAINT'
_computing_molecular_graphics 'Bruker SHELXTL'
_computing_publication_material 'Bruker SHELXTL'
_computing_structure_refinement 'SHELXL-97 (Sheldrick, 1997)'
_computing_structure_solution 'SHELXS-97 (Sheldrick, 1990)'
_diffrn_ambient_temperature 293
_diffrn_detector_area_resol_mean 8.366
_diffrn_measured_fraction_theta_full 0.962
_diffrn_measured_fraction_theta_max 0.962
_diffrn_measurement_device_type 'CCD area detector'
_diffrn_measurement_method 'phi and omega scans'
_diffrn_radiation_monochromator graphite
_diffrn_radiation_source 'fine-focus sealed tube'
_diffrn_radiation_type MoK\a
_diffrn_radiation_wavelength 0.71073
_diffrn_reflns_av_R_equivalents 0.0515
_diffrn_reflns_av_sigmaI/netI 0.1132
_diffrn_reflns_limit_h_max 9
_diffrn_reflns_limit_h_min -10
_diffrn_reflns_limit_k_max 15
_diffrn_reflns_limit_k_min -18
_diffrn_reflns_limit_l_max 18
_diffrn_reflns_limit_l_min -18
_diffrn_reflns_number 10515
_diffrn_reflns_theta_full 28.57
_diffrn_reflns_theta_max 28.57
_diffrn_reflns_theta_min 1.46
_diffrn_standards_decay_% 2.0
_diffrn_standards_number 66
_exptl_absorpt_coefficient_mu 11.410
_exptl_absorpt_correction_T_max 0.5993
_exptl_absorpt_correction_T_min 0.2087
_exptl_absorpt_correction_type empirical
_exptl_absorpt_process_details
;
SADABS; Sheldrick 1996
;
_exptl_crystal_colour black
_exptl_crystal_density_diffrn 3.076
_exptl_crystal_density_method 'not measured'
_exptl_crystal_description plate
_exptl_crystal_F_000 1166
_exptl_crystal_size_max 0.20
_exptl_crystal_size_mid 0.12
_exptl_crystal_size_min 0.05
_refine_diff_density_max 1.885
_refine_diff_density_min -1.349
_refine_diff_density_rms 0.276
_refine_ls_extinction_method none
_refine_ls_goodness_of_fit_ref 0.979
_refine_ls_hydrogen_treatment mixed
_refine_ls_matrix_type full
_refine_ls_number_parameters 298
_refine_ls_number_reflns 6878
_refine_ls_number_restraints 0
_refine_ls_restrained_S_all 0.979
_refine_ls_R_factor_all 0.1163
_refine_ls_R_factor_gt 0.0736
_refine_ls_shift/su_max 0.000
_refine_ls_shift/su_mean 0.000
_refine_ls_structure_factor_coef Fsqd
_refine_ls_weighting_details 'calc w=1/[\s^2^(Fo^2^)+(0.0586P)^2^+0.0000P] where P=(Fo^2^+2Fc^2^)/3'
_refine_ls_weighting_scheme calc
_refine_ls_wR_factor_gt 0.1441
_refine_ls_wR_factor_ref 0.1638
_reflns_number_gt 4360
_reflns_number_total 6878
_reflns_threshold_expression >2sigma(I)
_cod_data_source_file b512036e.txt
_cod_data_source_block diedost_2
_cod_depositor_comments
;
The following automatic conversions were performed:
'_symmetry_cell_setting' value 'Triclinic' changed to 'triclinic'
according to '/home/saulius/struct/CIF-dictionaries/cif_core.dic'
dictionary named 'cif_core.dic' version 2.4.1 from 2010-06-29.

Automatic conversion script
Id: cif_fix_enum 1527 2010-12-29 10:47:43Z saulius 
;
_cod_original_cell_volume 1398.9(6)
_cod_original_sg_symbol_H-M P-1
_cod_database_code 7203125

loop_
_symmetry_equiv_pos_as_xyz
'x, y, z'
'-x, -y, -z'

loop_
_atom_site_label
_atom_site_type_symbol
_atom_site_fract_x
_atom_site_fract_y
_atom_site_fract_z
_atom_site_U_iso_or_equiv
_atom_site_adp_type
_atom_site_occupancy
_atom_site_symmetry_multiplicity
_atom_site_calc_flag
_atom_site_refinement_flags
_atom_site_disorder_assembly
_atom_site_disorder_group
I1 I 0.36799(12) 0.61363(7) 0.18016(6) 0.0366(2) Uani 1 1 d . . .
I2 I 0.29737(13) 0.32589(7) 0.17091(6) 0.0382(2) Uani 1 1 d . . .
I3 I 0.69620(14) 0.16843(7) 0.21593(7) 0.0438(3) Uani 1 1 d . . .
I4 I 0.69195(12) -0.10924(6) 0.21309(6) 0.0352(2) Uani 1 1 d . . .
Br1 Br 0.5308(2) 0.75705(10) 0.00645(10) 0.0432(4) Uani 1 1 d . . .
Se1 Se 0.29600(19) 0.58690(10) 0.40568(10) 0.0356(3) Uani 1 1 d . . .
Se2 Se 0.2320(2) 0.34483(10) 0.39816(10) 0.0392(3) Uani 1 1 d . . .
S1 S 0.2418(5) 0.5777(3) 0.6313(3) 0.0399(8) Uani 1 1 d . . .
S2 S 0.1857(5) 0.3517(3) 0.6253(3) 0.0424(9) Uani 1 1 d . . .
Se3 Se 0.7417(2) 0.15696(10) 0.45433(10) 0.0381(3) Uani 1 1 d . . .
Se4 Se 0.73611(19) -0.07896(10) 0.45392(10) 0.0351(3) Uani 1 1 d . . .
S3 S 0.7792(5) 0.1637(2) 0.6854(2) 0.0348(8) Uani 1 1 d . . .
S4 S 0.7736(5) -0.0557(2) 0.6947(2) 0.0350(7) Uani 1 1 d . . .
O1 O 0.2043(15) 0.5742(8) 0.8132(7) 0.055(3) Uani 1 1 d . . .
O2 O 0.1461(15) 0.3539(8) 0.8061(8) 0.062(3) Uani 1 1 d . . .
O3 O 0.8292(13) 0.1815(7) 0.8752(6) 0.040(2) Uani 1 1 d . . .
O4 O 0.8136(14) -0.0334(7) 0.8852(7) 0.043(2) Uani 1 1 d . . .
C1 C 0.3018(18) 0.5183(10) 0.2905(9) 0.035(3) Uani 1 1 d . . .
C2 C 0.2718(16) 0.4151(10) 0.2871(9) 0.032(3) Uani 1 1 d . . .
C3 C 0.2488(19) 0.4660(9) 0.4723(10) 0.036(3) Uani 1 1 d . . .
C4 C 0.2282(16) 0.4640(10) 0.5644(10) 0.035(3) Uani 1 1 d . . .
C5 C 0.2003(17) 0.5153(12) 0.7359(9) 0.041(4) Uani 1 1 d . . .
C6 C 0.1777(18) 0.4133(11) 0.7324(10) 0.040(3) Uani 1 1 d . . .
C7 C 0.186(5) 0.5193(17) 0.8909(13) 0.167(16) Uani 1 1 d . . .
H7A H 0.0737 0.5255 0.9087 0.200 Uiso 1 1 calc R . .
H7B H 0.2861 0.5561 0.9421 0.200 Uiso 1 1 calc R . .
C8 C 0.180(3) 0.4168(16) 0.8962(12) 0.082(7) Uani 1 1 d . . .
H8A H 0.0842 0.3851 0.9309 0.098 Uiso 1 1 calc R . .
H8B H 0.2958 0.4132 0.9346 0.098 Uiso 1 1 calc R . .
C9 C 0.7307(17) 0.0838(9) 0.3351(8) 0.028(3) Uani 1 1 d . . .
C10 C 0.7280(16) -0.0149(9) 0.3369(9) 0.032(3) Uani 1 1 d . . .
C11 C 0.7502(15) 0.0422(9) 0.5276(9) 0.028(3) Uani 1 1 d . . .
C12 C 0.7661(16) 0.0482(9) 0.6244(9) 0.028(3) Uani 1 1 d . . .
C13 C 0.8064(17) 0.1139(10) 0.7982(8) 0.030(3) Uani 1 1 d . . .
C14 C 0.8028(17) 0.0160(10) 0.8041(10) 0.035(3) Uani 1 1 d . . .
C15 C 0.882(2) 0.1372(10) 0.9638(10) 0.041(3) Uani 1 1 d . . .
H15A H 0.8599 0.1750 1.0167 0.049 Uiso 1 1 calc R . .
H15B H 1.0124 0.1427 0.9749 0.049 Uiso 1 1 calc R . .
C16 C 0.775(2) 0.0271(10) 0.9599(10) 0.042(3) Uani 1 1 d . . .
H16A H 0.8059 -0.0002 1.0215 0.050 Uiso 1 1 calc R . .
H16B H 0.6443 0.0218 0.9475 0.050 Uiso 1 1 calc R . .

loop_
_atom_site_aniso_label
_atom_site_aniso_U_11
_atom_site_aniso_U_22
_atom_site_aniso_U_33
_atom_site_aniso_U_23
_atom_site_aniso_U_13
_atom_site_aniso_U_12
I1 0.0442(5) 0.0369(5) 0.0279(5) 0.0077(4) 0.0035(4) 0.0127(4)
I2 0.0522(5) 0.0372(5) 0.0247(5) -0.0035(4) 0.0032(4) 0.0149(4)
I3 0.0704(7) 0.0400(5) 0.0268(5) 0.0098(4) 0.0149(4) 0.0211(5)
I4 0.0432(5) 0.0334(5) 0.0290(5) -0.0045(4) 0.0089(4) 0.0099(4)
Br1 0.0695(10) 0.0352(8) 0.0254(8) -0.0008(6) 0.0099(7) 0.0152(7)
Se1 0.0524(8) 0.0325(7) 0.0265(8) 0.0023(5) 0.0059(6) 0.0208(6)
Se2 0.0619(9) 0.0307(7) 0.0265(8) 0.0041(5) 0.0115(6) 0.0137(6)
S1 0.053(2) 0.039(2) 0.030(2) -0.0015(15) 0.0051(16) 0.0193(16)
S2 0.058(2) 0.038(2) 0.025(2) 0.0021(14) 0.0065(16) 0.0059(16)
Se3 0.0662(9) 0.0287(7) 0.0211(7) 0.0008(5) 0.0071(6) 0.0172(6)
Se4 0.0535(8) 0.0306(7) 0.0235(7) 0.0025(5) 0.0053(6) 0.0174(6)
S3 0.056(2) 0.0293(17) 0.0197(18) 0.0036(13) 0.0038(14) 0.0154(15)
S4 0.052(2) 0.0310(18) 0.0239(18) 0.0041(13) 0.0043(15) 0.0165(15)
O1 0.074(7) 0.070(7) 0.022(6) -0.011(5) -0.001(5) 0.030(6)
O2 0.072(7) 0.066(8) 0.032(7) 0.014(5) 0.015(5) -0.010(6)
O3 0.072(7) 0.039(5) 0.012(5) -0.002(4) 0.013(4) 0.018(5)
O4 0.073(7) 0.033(5) 0.025(6) 0.010(4) 0.007(5) 0.022(5)
C1 0.052(8) 0.043(8) 0.018(7) 0.012(5) 0.005(6) 0.027(6)
C2 0.032(7) 0.042(8) 0.024(7) -0.003(5) 0.007(5) 0.015(6)
C3 0.052(8) 0.027(7) 0.029(8) 0.004(5) -0.004(6) 0.016(6)
C4 0.028(6) 0.039(8) 0.036(8) -0.006(6) 0.004(6) 0.005(5)
C5 0.031(7) 0.085(12) 0.011(7) 0.005(7) -0.002(5) 0.029(7)
C6 0.032(7) 0.044(9) 0.038(9) -0.001(6) 0.006(6) -0.001(6)
C7 0.32(4) 0.086(17) 0.022(11) -0.036(11) 0.068(17) -0.07(2)
C8 0.136(18) 0.110(17) 0.031(11) 0.004(10) 0.012(11) 0.090(15)
C9 0.042(7) 0.027(6) 0.015(6) 0.003(5) 0.003(5) 0.012(5)
C10 0.032(6) 0.037(7) 0.018(7) -0.019(5) -0.001(5) 0.004(5)
C11 0.027(6) 0.033(7) 0.026(7) 0.010(5) 0.003(5) 0.015(5)
C12 0.033(7) 0.033(7) 0.023(7) 0.004(5) 0.008(5) 0.013(5)
C13 0.038(7) 0.043(8) 0.014(6) 0.006(5) 0.005(5) 0.021(6)
C14 0.038(7) 0.032(7) 0.030(8) -0.003(6) 0.005(6) 0.002(6)
C15 0.058(9) 0.041(8) 0.020(7) 0.007(6) 0.006(6) 0.010(7)
C16 0.060(9) 0.042(8) 0.026(8) 0.013(6) 0.016(7) 0.012(7)

loop_
_atom_type_symbol
_atom_type_description
_atom_type_scat_dispersion_real
_atom_type_scat_dispersion_imag
_atom_type_scat_source
C C 0.0033 0.0016 'International Tables Vol C Tables 4.2.6.8 and 6.1.1.4'
H H 0.0000 0.0000 'International Tables Vol C Tables 4.2.6.8 and 6.1.1.4'
O O 0.0106 0.0060 'International Tables Vol C Tables 4.2.6.8 and 6.1.1.4'
S S 0.1246 0.1234 'International Tables Vol C Tables 4.2.6.8 and 6.1.1.4'
Se Se -0.0929 2.2259 'International Tables Vol C Tables 4.2.6.8 and 6.1.1.4'
Br Br -0.2901 2.4595 'International Tables Vol C Tables 4.2.6.8 and 6.1.1.4'
I I -0.4742 1.8119 'International Tables Vol C Tables 4.2.6.8 and 6.1.1.4'

loop_
_geom_angle_atom_site_label_1
_geom_angle_atom_site_label_2
_geom_angle_atom_site_label_3
_geom_angle
_geom_angle_site_symmetry_1
_geom_angle_site_symmetry_3
_geom_angle_publ_flag
C1 Se1 C3 94.3(6) . . ?
C2 Se2 C3 93.7(6) . . ?
C5 S1 C4 94.5(7) . . ?
C4 S2 C6 94.6(7) . . ?
C11 Se3 C9 93.7(5) . . ?
C10 Se4 C11 94.0(5) . . ?
C12 S3 C13 93.6(6) . . ?
C12 S4 C14 94.3(6) . . ?
C5 O1 C7 112.0(14) . . ?
C6 O2 C8 111.2(13) . . ?
C13 O3 C15 110.7(10) . . ?
C14 O4 C16 108.6(10) . . ?
C2 C1 Se1 118.6(10) . . ?
C2 C1 I1 126.0(10) . . ?
Se1 C1 I1 115.3(6) . . ?
C1 C2 Se2 119.2(9) . . ?
C1 C2 I2 124.6(10) . . ?
Se2 C2 I2 115.7(6) . . ?
C4 C3 Se1 123.9(9) . . ?
C4 C3 Se2 122.0(10) . . ?
Se1 C3 Se2 114.1(7) . . ?
C3 C4 S2 123.4(10) . . ?
C3 C4 S1 121.0(11) . . ?
S2 C4 S1 115.6(8) . . ?
O1 C5 C6 125.8(14) . . ?
O1 C5 S1 117.3(12) . . ?
C6 C5 S1 116.8(10) . . ?
C5 C6 O2 124.5(13) . . ?
C5 C6 S2 118.5(11) . . ?
O2 C6 S2 117.0(11) . . ?
O1 C7 C8 126.0(17) . . ?
O1 C7 H7A 105.8 . . ?
C8 C7 H7A 105.8 . . ?
O1 C7 H7B 105.8 . . ?
C8 C7 H7B 105.8 . . ?
H7A C7 H7B 106.2 . . ?
C7 C8 O2 118.1(15) . . ?
C7 C8 H8A 107.8 . . ?
O2 C8 H8A 107.8 . . ?
C7 C8 H8B 107.8 . . ?
O2 C8 H8B 107.8 . . ?
H8A C8 H8B 107.1 . . ?
C10 C9 Se3 118.1(9) . . ?
C10 C9 I3 128.0(9) . . ?
Se3 C9 I3 113.6(5) . . ?
C9 C10 Se4 120.1(9) . . ?
C9 C10 I4 123.1(10) . . ?
Se4 C10 I4 116.6(6) . . ?
C12 C11 Se3 121.9(9) . . ?
C12 C11 Se4 124.0(9) . . ?
Se3 C11 Se4 114.1(6) . . ?
C11 C12 S4 123.4(9) . . ?
C11 C12 S3 120.4(9) . . ?
S4 C12 S3 116.3(7) . . ?
C14 C13 O3 124.7(12) . . ?
C14 C13 S3 119.3(10) . . ?
O3 C13 S3 116.0(9) . . ?
C13 C14 O4 125.7(12) . . ?
C13 C14 S4 116.4(10) . . ?
O4 C14 S4 117.8(9) . . ?
O3 C15 C16 110.4(11) . . ?
O3 C15 H15A 109.6 . . ?
C16 C15 H15A 109.6 . . ?
O3 C15 H15B 109.6 . . ?
C16 C15 H15B 109.6 . . ?
H15A C15 H15B 108.1 . . ?
O4 C16 C15 111.2(11) . . ?
O4 C16 H16A 109.4 . . ?
C15 C16 H16A 109.4 . . ?
O4 C16 H16B 109.4 . . ?
C15 C16 H16B 109.4 . . ?
H16A C16 H16B 108.0 . . ?

loop_
_geom_bond_atom_site_label_1
_geom_bond_atom_site_label_2
_geom_bond_distance
_geom_bond_site_symmetry_2
_geom_bond_publ_flag
I1 C1 2.097(13) . ?
I2 C2 2.103(12) . ?
I3 C9 2.077(12) . ?
I4 C10 2.089(10) . ?
Se1 C1 1.884(13) . ?
Se1 C3 1.888(13) . ?
Se2 C2 1.887(14) . ?
Se2 C3 1.898(12) . ?
S1 C5 1.761(15) . ?
S1 C4 1.765(13) . ?
S2 C4 1.744(15) . ?
S2 C6 1.745(15) . ?
Se3 C11 1.894(12) . ?
Se3 C9 1.927(11) . ?
Se4 C10 1.886(14) . ?
Se4 C11 1.900(12) . ?
S3 C12 1.747(12) . ?
S3 C13 1.747(12) . ?
S4 C12 1.746(13) . ?
S4 C14 1.767(13) . ?
O1 C5 1.339(15) . ?
O1 C7 1.35(2) . ?
O2 C6 1.349(17) . ?
O2 C8 1.469(18) . ?
O3 C13 1.369(13) . ?
O3 C15 1.440(15) . ?
O4 C14 1.341(16) . ?
O4 C16 1.455(15) . ?
C1 C2 1.352(17) . ?
C3 C4 1.349(19) . ?
C5 C6 1.344(19) . ?
C7 C8 1.38(3) . ?
C7 H7A 0.9700 . ?
C7 H7B 0.9700 . ?
C8 H8A 0.9700 . ?
C8 H8B 0.9700 . ?
C9 C10 1.332(16) . ?
C11 C12 1.357(16) . ?
C13 C14 1.323(17) . ?
C15 C16 1.489(18) . ?
C15 H15A 0.9700 . ?
C15 H15B 0.9700 . ?
C16 H16A 0.9700 . ?
C16 H16B 0.9700 . ?
